data_7236660
loop_
_publ_author_name
'Mishra, Ruchika'
'Regar, Ramprasad'
'Singh, Varun'
'Panini, Piyush'
'Singhal, Rahul'
'Keshtov, M. L.'
'Sharma, Ganesh D.'
'Sankar, Jeyaraman'

_publ_section_title
;
 Modulation of the power conversion efficiency of organic solar cells via
 architectural variation of a promising non-fullerene acceptor
;
_journal_issue 2
_journal_name_full 'Journal of Materials Chemistry A'
_journal_page_first 574
_journal_paper_doi 10.1039/C7TA08533H
_journal_volume 6
_journal_year 2018
_chemical_formula_sum 'C41 H34 Cl2 N2 O4 S'
_chemical_formula_weight 721.66
_chemical_name_common PBI
_chemical_name_systematic 'Perylene bisimide'
_chemical_properties_physical Photo-sensitive
_space_group_crystal_system monoclinic
_space_group_IT_number 14
_space_group_name_Hall '-P 2yn'
_space_group_name_H-M_alt 'P 1 21/n 1'
_atom_sites_solution_hydrogens geom
_audit_creation_method SHELXL-2014/7
_audit_update_record
;
2017-08-21 deposited with the CCDC.
2017-12-04 downloaded from the CCDC.
;
_cell_angle_alpha 90
_cell_angle_beta 105.357(13)
_cell_angle_gamma 90
_cell_formula_units_Z 4
_cell_length_a 17.987(7)
_cell_length_b 7.440(2)
_cell_length_c 27.623(10)
_cell_measurement_temperature 140(2)
_cell_volume 3565(2)
_computing_structure_refinement 'SHELXL-2014/7 (Sheldrick, 2014)'
_diffrn_ambient_temperature 140(2)
_diffrn_measured_fraction_theta_full 0.866
_diffrn_measured_fraction_theta_max 0.866
_diffrn_radiation_type MoK\a
_diffrn_radiation_wavelength 0.71073
_diffrn_reflns_av_R_equivalents 0.0887
_diffrn_reflns_av_unetI/netI 0.0381
_diffrn_reflns_Laue_measured_fraction_full 0.866
_diffrn_reflns_Laue_measured_fraction_max 0.866
_diffrn_reflns_limit_h_max 17
_diffrn_reflns_limit_h_min -17
_diffrn_reflns_limit_k_max 7
_diffrn_reflns_limit_k_min -6
_diffrn_reflns_limit_l_max 28
_diffrn_reflns_limit_l_min -28
_diffrn_reflns_number 59312
_diffrn_reflns_point_group_measured_fraction_full 0.866
_diffrn_reflns_point_group_measured_fraction_max 0.866
_diffrn_reflns_theta_full 21.533
_diffrn_reflns_theta_max 21.533
_diffrn_reflns_theta_min 2.283
_exptl_absorpt_coefficient_mu 0.286
_exptl_crystal_colour Red
_exptl_crystal_density_diffrn 1.345
_exptl_crystal_description 'thin sheets'
_exptl_crystal_F_000 1504
_exptl_crystal_preparation Luminescent
_exptl_crystal_recrystallization_method 'Re-crystallisation from solvent: DCM/Hexane'
_refine_diff_density_max 1.131
_refine_diff_density_min -0.884
_refine_diff_density_rms 0.147
_refine_ls_extinction_coef 0.008(4)
_refine_ls_extinction_expression Fc^*^=kFc[1+0.001xFc^2^\l^3^/sin(2\q)]^-1/4^
_refine_ls_extinction_method 'SHELXL-2014/7 (Sheldrick 2014'
_refine_ls_goodness_of_fit_ref 2.313
_refine_ls_hydrogen_treatment constr
_refine_ls_matrix_type full
_refine_ls_number_parameters 460
_refine_ls_number_reflns 3567
_refine_ls_number_restraints 14
_refine_ls_restrained_S_all 2.330
_refine_ls_R_factor_all 0.2004
_refine_ls_R_factor_gt 0.1670
_refine_ls_shift/su_max 0.000
_refine_ls_shift/su_mean 0.000
_refine_ls_structure_factor_coef Fsqd
_refine_ls_weighting_details 'w=1/[\s^2^(Fo^2^)+(0.2000P)^2^] where P=(Fo^2^+2Fc^2^)/3'
_refine_ls_weighting_scheme calc
_refine_ls_wR_factor_gt 0.4684
_refine_ls_wR_factor_ref 0.4976
_reflns_Friedel_coverage 0.000
_reflns_number_gt 2761
_reflns_number_total 3567
_reflns_threshold_expression 'I > 2\s(I)'
_cod_data_source_file c7ta08533h2.cif
_cod_data_source_block shelx
_cod_original_cell_volume 3564(2)
_cod_original_sg_symbol_H-M 'P 21/n'
_cod_database_code 7236660
_shelx_shelxl_version_number 2014/7
_shelx_space_group_comment
;
The symmetry employed for this shelxl refinement is uniquely defined
by the following loop, which should always be used as a source of
symmetry information in preference to the above space-group names.
They are only intended as comments.
;

loop_
_space_group_symop_operation_xyz
'x, y, z'
'-x+1/2, y+1/2, -z+1/2'
'-x, -y, -z'
'x-1/2, -y-1/2, z-1/2'

loop_
_atom_site_label
_atom_site_type_symbol
_atom_site_fract_x
_atom_site_fract_y
_atom_site_fract_z
_atom_site_U_iso_or_equiv
_atom_site_adp_type
_atom_site_occupancy
_atom_site_site_symmetry_order
_atom_site_calc_flag
_atom_site_refinement_flags_posn
_atom_site_refinement_flags_adp
_atom_site_refinement_flags_occupancy
_atom_site_disorder_assembly
_atom_site_disorder_group
Cl1 Cl 0.1376(2) 0.6982(5) 0.70187(14) 0.1069(17) Uani 1 1 d . . . . .
Cl2 Cl 0.1370(2) 1.0672(5) 0.7367(2) 0.125(2) Uani 1 1 d . . . . .
O1 O 0.2281(4) 1.1238(9) 0.4942(3) 0.057(2) Uani 1 1 d . . . . .
O2 O 0.2692(4) 1.0786(9) 0.6664(3) 0.063(2) Uani 1 1 d . . . . .
O3 O 0.7895(4) 0.3463(9) 0.5287(3) 0.057(2) Uani 1 1 d . . . . .
O4 O 0.8438(4) 0.3926(9) 0.7010(3) 0.062(2) Uani 1 1 d . . . . .
N1 N 0.2457(4) 1.1004(10) 0.5796(3) 0.049(2) Uani 1 1 d . . . . .
N2 N 0.8185(4) 0.3666(10) 0.6156(3) 0.049(2) Uani 1 1 d . . . . .
C1 C 0.2909(6) 1.0461(14) 0.6275(4) 0.051(3) Uani 1 1 d . . . . .
C2 C 0.2684(6) 1.0692(13) 0.5352(4) 0.048(3) Uani 1 1 d . . . . .
C3 C 0.3386(5) 0.9707(12) 0.5382(4) 0.039(3) Uani 1 1 d . . . . .
C4 C 0.3875(5) 0.9138(12) 0.5860(4) 0.042(3) Uani 1 1 d . . . . .
C5 C 0.3636(5) 0.9534(12) 0.6302(4) 0.040(3) Uani 1 1 d . . . . .
C6 C 0.4119(6) 0.9023(12) 0.6772(4) 0.045(3) Uani 1 1 d . . . . .
H6 H 0.3953 0.9259 0.7065 0.054 Uiso 1 1 calc R U . . .
C7 C 0.4821(6) 0.8200(12) 0.6825(4) 0.050(3) Uani 1 1 d . . . . .
H7 H 0.5127 0.7876 0.7150 0.060 Uiso 1 1 calc R U . . .
C8 C 0.5086(5) 0.7839(11) 0.6404(3) 0.031(2) Uani 1 1 d . . . . .
C9 C 0.4604(5) 0.8277(12) 0.5893(4) 0.042(3) Uani 1 1 d . . . . .
C10 C 0.4826(5) 0.7869(11) 0.5455(4) 0.040(3) Uani 1 1 d . . . . .
C11 C 0.4326(5) 0.8417(12) 0.4965(4) 0.043(3) Uani 1 1 d . . . . .
C12 C 0.3633(6) 0.9344(12) 0.4967(4) 0.049(3) Uani 1 1 d . . . . .
H12 H 0.3317 0.9741 0.4653 0.058 Uiso 1 1 calc R U . . .
C13 C 0.5571(5) 0.6942(11) 0.5493(3) 0.038(3) Uani 1 1 d . . . . .
C14 C 0.6060(5) 0.6512(11) 0.5990(3) 0.036(3) Uani 1 1 d . . . . .
C15 C 0.5843(5) 0.7026(11) 0.6441(3) 0.038(3) Uani 1 1 d . . . . .
C16 C 0.6365(5) 0.6661(12) 0.6906(4) 0.044(3) Uani 1 1 d . . . . .
H16 H 0.6234 0.7027 0.7202 0.053 Uiso 1 1 calc R U . . .
C17 C 0.7053(5) 0.5803(13) 0.6953(4) 0.049(3) Uani 1 1 d . . . . .
H17 H 0.7388 0.5579 0.7277 0.059 Uiso 1 1 calc R U . . .
C18 C 0.7264(5) 0.5245(13) 0.6509(4) 0.047(3) Uani 1 1 d . . . . .
C19 C 0.6772(5) 0.5626(12) 0.6039(3) 0.038(3) Uani 1 1 d . . . . .
C20 C 0.6994(5) 0.5052(11) 0.5602(3) 0.035(2) Uani 1 1 d . . . . .
C21 C 0.6528(5) 0.5473(12) 0.5137(4) 0.043(3) Uani 1 1 d . . . . .
H21 H 0.6685 0.5148 0.4846 0.051 Uiso 1 1 calc R U . A 1
C23 C 0.7711(6) 0.4009(12) 0.5652(4) 0.044(3) Uani 1 1 d . . . . .
C24 C 0.8002(6) 0.4258(13) 0.6580(5) 0.053(3) Uani 1 1 d . . . . .
C25 C 0.1716(6) 1.1982(15) 0.5758(4) 0.063(3) Uani 1 1 d . . . . .
H25 H 0.1690 1.1871 0.6114 0.076 Uiso 1 1 calc R U . . .
C26 C 0.1036(7) 1.0980(19) 0.5514(8) 0.120(6) Uani 1 1 d . . . . .
H26A H 0.0618 1.1437 0.5653 0.144 Uiso 1 1 calc R U . . .
H26B H 0.0901 1.1338 0.5157 0.144 Uiso 1 1 calc R U . . .
C27 C 0.0985(8) 0.9068(19) 0.5520(6) 0.100(5) Uani 1 1 d . . . . .
H27A H 0.1438 0.8545 0.5440 0.151 Uiso 1 1 calc R U . . .
H27B H 0.0517 0.8678 0.5271 0.151 Uiso 1 1 calc R U . . .
H27C H 0.0965 0.8666 0.5854 0.151 Uiso 1 1 calc R U . . .
C28 C 0.1817(9) 1.394(2) 0.5735(10) 0.153(8) Uani 1 1 d . . . . .
H28A H 0.1760 1.4223 0.5377 0.184 Uiso 1 1 calc R U . . .
H28B H 0.1363 1.4479 0.5820 0.184 Uiso 1 1 calc R U . . .
C29 C 0.2463(7) 1.4966(15) 0.6007(4) 0.067(3) Uani 1 1 d . . . . .
H29A H 0.2397 1.5275 0.6338 0.100 Uiso 1 1 calc R U . . .
H29B H 0.2502 1.6071 0.5822 0.100 Uiso 1 1 calc R U . . .
H29C H 0.2935 1.4257 0.6048 0.100 Uiso 1 1 calc R U . . .
C30 C 0.8920(5) 0.2602(15) 0.6203(5) 0.066(3) Uani 1 1 d . . . . .
H30 H 0.8859 0.2241 0.5846 0.079 Uiso 1 1 calc R U . . .
C31 C 0.8929(9) 0.081(2) 0.6446(8) 0.130(7) Uani 1 1 d . . . . .
H31A H 0.9307 0.0059 0.6335 0.156 Uiso 1 1 calc R U . . .
H31B H 0.9140 0.0995 0.6812 0.156 Uiso 1 1 calc R U . . .
C32 C 0.8242(8) -0.0242(16) 0.6380(5) 0.085(4) Uani 1 1 d . . . . .
H32A H 0.7828 0.0513 0.6438 0.127 Uiso 1 1 calc R U . . .
H32B H 0.8340 -0.1242 0.6619 0.127 Uiso 1 1 calc R U . . .
H32C H 0.8089 -0.0715 0.6037 0.127 Uiso 1 1 calc R U . . .
C33 C 0.9595(9) 0.382(2) 0.6286(10) 0.155(9) Uani 1 1 d . . . . .
H33A H 0.9742 0.4126 0.6648 0.186 Uiso 1 1 calc R U . . .
H33B H 1.0024 0.3099 0.6225 0.186 Uiso 1 1 calc R U . . .
C34 C 0.9576(8) 0.546(2) 0.6019(6) 0.116(6) Uani 1 1 d . . . . .
H34A H 0.9515 0.5203 0.5663 0.173 Uiso 1 1 calc R U . . .
H34B H 1.0059 0.6118 0.6155 0.173 Uiso 1 1 calc R U . . .
H34C H 0.9141 0.6194 0.6056 0.173 Uiso 1 1 calc R U . . .
C41 C 0.1899(7) 0.8708(15) 0.7385(5) 0.076(3) Uani 1 1 d . . . . .
H41A H 0.2079 0.8292 0.7737 0.091 Uiso 1 1 calc R U . . .
H41B H 0.2361 0.8973 0.7266 0.091 Uiso 1 1 calc R U . . .
C22 C 0.5823(6) 0.6379(12) 0.5081(4) 0.046(3) Uani 1 1 d . . . B 1
H22 H 0.5509 0.6615 0.4753 0.055 Uiso 1 1 calc R U . B 1
C35B C 0.4407(10) 0.812(2) 0.4485(7) 0.043(4) Uani 0.539(9) 1 d . . P C 1
C36B C 0.4397(10) 0.795(2) 0.4051(6) 0.043(4) Uani 0.539(9) 1 d . . P C 1
C37B C 0.4539(13) 0.761(3) 0.3646(9) 0.104(3) Uani 0.539(9) 1 d D . P C 1
C38B C 0.5127(18) 0.677(3) 0.3451(12) 0.104(3) Uani 0.539(9) 1 d D . P C 1
H38B H 0.5583 0.6272 0.3666 0.125 Uiso 0.539(9) 1 calc R U P C 1
C39B C 0.4974(14) 0.672(3) 0.2883(10) 0.104(3) Uani 0.539(9) 1 d D . P C 1
H39B H 0.5307 0.6202 0.2705 0.125 Uiso 0.539(9) 1 calc R U P C 1
C40B C 0.4225(17) 0.759(3) 0.2649(10) 0.104(3) Uani 0.539(9) 1 d D . P C 1
H40B H 0.3974 0.7741 0.2302 0.125 Uiso 0.539(9) 1 calc R U P C 1
S1B S 0.3931(5) 0.8246(10) 0.3145(4) 0.104(3) Uani 0.539(9) 1 d D . P C 1
C35A C 0.5481(10) 0.671(2) 0.4541(6) 0.027(4) Uani 0.461(9) 1 d . . P C 2
C36A C 0.5285(10) 0.682(2) 0.4102(6) 0.027(4) Uani 0.461(9) 1 d . . P C 2
C37A C 0.4926(17) 0.706(4) 0.3664(11) 0.122(4) Uani 0.461(9) 1 d D . P C 2
C38A C 0.418(2) 0.793(4) 0.3377(15) 0.122(4) Uani 0.461(9) 1 d D . P C 2
H38A H 0.3820 0.8426 0.3536 0.146 Uiso 0.461(9) 1 calc R U P C 2
C39A C 0.4058(19) 0.795(4) 0.2809(13) 0.122(4) Uani 0.461(9) 1 d D . P C 2
H39A H 0.3625 0.8451 0.2574 0.146 Uiso 0.461(9) 1 calc R U P C 2
C40A C 0.4733(19) 0.703(4) 0.2678(11) 0.122(4) Uani 0.461(9) 1 d D . P C 2
H40A H 0.4802 0.6826 0.2353 0.146 Uiso 0.461(9) 1 calc R U P C 2
S1A S 0.5337(5) 0.6443(12) 0.3239(5) 0.122(4) Uani 0.461(9) 1 d D . P C 2

loop_
_atom_site_aniso_label
_atom_site_aniso_U_11
_atom_site_aniso_U_22
_atom_site_aniso_U_33
_atom_site_aniso_U_23
_atom_site_aniso_U_13
_atom_site_aniso_U_12
Cl1 0.121(3) 0.110(3) 0.094(3) -0.019(2) 0.034(2) -0.006(2)
Cl2 0.123(3) 0.079(3) 0.211(5) 0.003(3) 0.110(3) 0.008(2)
O1 0.052(4) 0.051(5) 0.066(5) 0.000(4) 0.012(4) 0.013(3)
O2 0.070(5) 0.060(5) 0.068(5) -0.002(4) 0.035(4) 0.007(4)
O3 0.057(5) 0.051(5) 0.065(5) 0.003(4) 0.020(4) 0.009(3)
O4 0.064(5) 0.064(5) 0.051(5) -0.003(4) 0.006(4) 0.010(4)
N1 0.047(5) 0.038(5) 0.063(6) -0.003(4) 0.018(5) 0.006(4)
N2 0.040(5) 0.034(5) 0.071(7) 0.005(4) 0.011(5) 0.007(4)
C1 0.059(7) 0.045(7) 0.048(7) 0.015(5) 0.012(6) -0.002(5)
C2 0.045(6) 0.034(6) 0.064(8) 0.005(5) 0.010(6) 0.003(5)
C3 0.043(6) 0.030(6) 0.044(6) 0.003(4) 0.008(5) -0.005(5)
C4 0.045(6) 0.022(6) 0.064(7) -0.014(5) 0.026(6) -0.010(5)
C5 0.037(6) 0.025(6) 0.058(7) 0.002(4) 0.015(5) 0.001(4)
C6 0.061(7) 0.037(6) 0.046(7) -0.006(4) 0.029(6) -0.011(5)
C7 0.052(7) 0.030(6) 0.070(8) -0.004(5) 0.019(6) 0.005(5)
C8 0.041(6) 0.027(5) 0.029(6) -0.002(4) 0.015(5) -0.006(4)
C9 0.050(6) 0.017(5) 0.063(7) -0.012(4) 0.021(5) -0.010(4)
C10 0.047(6) 0.012(5) 0.062(7) -0.009(4) 0.014(5) -0.002(4)
C11 0.038(6) 0.025(6) 0.062(7) 0.009(5) 0.008(5) 0.001(4)
C12 0.060(7) 0.029(6) 0.055(7) 0.003(5) 0.013(5) -0.005(5)
C13 0.048(6) 0.024(6) 0.047(7) -0.005(4) 0.019(5) -0.006(4)
C14 0.050(6) 0.016(5) 0.043(6) 0.007(4) 0.012(5) -0.007(4)
C15 0.047(6) 0.027(6) 0.038(6) 0.002(4) 0.007(5) -0.008(4)
C16 0.052(7) 0.044(6) 0.039(6) -0.010(5) 0.016(5) -0.002(5)
C17 0.041(6) 0.057(7) 0.050(7) -0.014(5) 0.011(5) -0.009(5)
C18 0.035(6) 0.029(6) 0.074(8) -0.001(5) 0.010(6) -0.008(4)
C19 0.029(6) 0.031(6) 0.049(7) 0.003(4) 0.000(5) -0.011(4)
C20 0.049(6) 0.021(5) 0.041(6) -0.006(4) 0.023(5) 0.003(4)
C21 0.050(6) 0.035(6) 0.044(6) 0.003(4) 0.012(5) -0.010(5)
C23 0.060(7) 0.028(6) 0.050(7) -0.005(5) 0.024(6) -0.011(5)
C24 0.060(7) 0.037(7) 0.072(9) 0.002(6) 0.036(7) -0.005(5)
C25 0.059(7) 0.068(9) 0.072(8) -0.011(6) 0.034(6) 0.001(6)
C26 0.058(9) 0.071(12) 0.22(2) -0.013(10) 0.020(10) -0.006(7)
C27 0.074(9) 0.086(12) 0.141(14) -0.001(9) 0.029(9) -0.019(7)
C28 0.081(11) 0.062(12) 0.31(3) -0.018(12) 0.048(14) 0.010(8)
C29 0.086(8) 0.048(7) 0.071(8) -0.008(6) 0.030(6) 0.003(6)
C30 0.051(7) 0.054(8) 0.097(9) -0.003(6) 0.027(6) 0.004(6)
C31 0.098(11) 0.060(11) 0.25(2) 0.006(11) 0.074(13) 0.008(9)
C32 0.121(11) 0.057(8) 0.073(8) 0.000(6) 0.018(7) -0.001(8)
C33 0.088(11) 0.077(12) 0.33(3) 0.014(14) 0.101(15) 0.005(9)
C34 0.091(10) 0.112(14) 0.144(14) 0.029(10) 0.033(9) -0.043(9)
C41 0.081(8) 0.067(8) 0.090(9) 0.000(6) 0.041(7) 0.003(6)
C22 0.049(6) 0.021(6) 0.066(8) -0.020(5) 0.012(5) -0.002(4)
C35B 0.058(8) 0.042(9) 0.036(8) 0.001(6) 0.025(7) 0.007(6)
C36B 0.058(8) 0.042(9) 0.036(8) 0.001(6) 0.025(7) 0.007(6)
C37B 0.104(6) 0.060(5) 0.183(8) -0.062(4) 0.099(5) -0.038(4)
C38B 0.104(6) 0.060(5) 0.183(8) -0.062(4) 0.099(5) -0.038(4)
C39B 0.104(6) 0.060(5) 0.183(8) -0.062(4) 0.099(5) -0.038(4)
C40B 0.104(6) 0.060(5) 0.183(8) -0.062(4) 0.099(5) -0.038(4)
S1B 0.104(6) 0.060(5) 0.183(8) -0.062(4) 0.099(5) -0.038(4)
C35A 0.038(8) 0.039(9) 0.003(7) 0.005(6) 0.001(6) -0.007(6)
C36A 0.038(8) 0.039(9) 0.003(7) 0.005(6) 0.001(6) -0.007(6)
C37A 0.089(6) 0.056(5) 0.176(10) 0.039(5) -0.044(5) -0.025(4)
C38A 0.089(6) 0.056(5) 0.176(10) 0.039(5) -0.044(5) -0.025(4)
C39A 0.089(6) 0.056(5) 0.176(10) 0.039(5) -0.044(5) -0.025(4)
C40A 0.089(6) 0.056(5) 0.176(10) 0.039(5) -0.044(5) -0.025(4)
S1A 0.089(6) 0.056(5) 0.176(10) 0.039(5) -0.044(5) -0.025(4)

loop_
_atom_type_symbol
_atom_type_description
_atom_type_scat_dispersion_real
_atom_type_scat_dispersion_imag
_atom_type_scat_source
C C 0.0033 0.0016 'International Tables Vol C Tables 4.2.6.8 and 6.1.1.4'
H H 0.0000 0.0000 'International Tables Vol C Tables 4.2.6.8 and 6.1.1.4'
N N 0.0061 0.0033 'International Tables Vol C Tables 4.2.6.8 and 6.1.1.4'
O O 0.0106 0.0060 'International Tables Vol C Tables 4.2.6.8 and 6.1.1.4'
S S 0.1246 0.1234 'International Tables Vol C Tables 4.2.6.8 and 6.1.1.4'
Cl Cl 0.1484 0.1585 'International Tables Vol C Tables 4.2.6.8 and 6.1.1.4'

loop_
_geom_angle_atom_site_label_1
_geom_angle_atom_site_label_2
_geom_angle_atom_site_label_3
_geom_angle
C2 N1 C1 122.6(8)
C2 N1 C25 118.4(8)
C1 N1 C25 119.0(8)
C24 N2 C23 123.4(8)
C24 N2 C30 119.6(9)
C23 N2 C30 116.9(9)
O2 C1 N1 120.8(9)
O2 C1 C5 121.4(9)
N1 C1 C5 117.8(9)
O1 C2 N1 120.5(9)
O1 C2 C3 120.6(9)
N1 C2 C3 118.9(9)
C12 C3 C4 117.2(9)
C12 C3 C2 121.8(9)
C4 C3 C2 120.9(9)
C5 C4 C9 120.8(9)
C5 C4 C3 118.3(8)
C9 C4 C3 120.9(9)
C6 C5 C4 118.7(8)
C6 C5 C1 119.9(8)
C4 C5 C1 121.4(9)
C7 C6 C5 122.9(9)
C7 C6 H6 118.6
C5 C6 H6 118.6
C6 C7 C8 120.2(9)
C6 C7 H7 119.9
C8 C7 H7 119.9
C7 C8 C15 122.5(8)
C7 C8 C9 120.6(8)
C15 C8 C9 116.9(7)
C10 C9 C4 120.2(9)
C10 C9 C8 123.0(8)
C4 C9 C8 116.8(8)
C9 C10 C11 119.2(8)
C9 C10 C13 119.8(9)
C11 C10 C13 120.9(8)
C35B C11 C12 113.2(11)
C35B C11 C10 129.8(10)
C12 C11 C10 117.0(9)
C3 C12 C11 125.4(9)
C3 C12 H12 117.3
C11 C12 H12 117.3
C22 C13 C14 117.2(9)
C22 C13 C10 124.4(9)
C14 C13 C10 118.4(8)
C19 C14 C15 118.9(8)
C19 C14 C13 119.8(8)
C15 C14 C13 121.2(8)
C16 C15 C14 117.9(8)
C16 C15 C8 121.7(8)
C14 C15 C8 120.4(8)
C17 C16 C15 123.3(9)
C17 C16 H16 118.4
C15 C16 H16 118.4
C16 C17 C18 119.3(9)
C16 C17 H17 120.4
C18 C17 H17 120.4
C19 C18 C17 119.4(9)
C19 C18 C24 123.2(10)
C17 C18 C24 117.4(9)
C18 C19 C14 121.2(9)
C18 C19 C20 118.4(8)
C14 C19 C20 120.3(8)
C21 C20 C19 119.0(8)
C21 C20 C23 120.7(8)
C19 C20 C23 120.4(8)
C20 C21 C22 121.4(9)
C20 C21 H21 119.3
C22 C21 H21 119.3
O3 C23 N2 121.3(9)
O3 C23 C20 121.4(9)
N2 C23 C20 117.4(8)
O4 C24 N2 120.7(9)
O4 C24 C18 122.1(10)
N2 C24 C18 117.1(10)
C26 C25 C28 126.4(13)
C26 C25 N1 114.3(10)
C28 C25 N1 111.5(10)
C26 C25 H25 99.3
C28 C25 H25 99.3
N1 C25 H25 99.3
C27 C26 C25 124.2(13)
C27 C26 H26A 106.3
C25 C26 H26A 106.3
C27 C26 H26B 106.3
C25 C26 H26B 106.3
H26A C26 H26B 106.4
C26 C27 H27A 109.5
C26 C27 H27B 109.5
H27A C27 H27B 109.5
C26 C27 H27C 109.5
H27A C27 H27C 109.5
H27B C27 H27C 109.5
C29 C28 C25 126.8(15)
C29 C28 H28A 105.6
C25 C28 H28A 105.6
C29 C28 H28B 105.6
C25 C28 H28B 105.6
H28A C28 H28B 106.1
C28 C29 H29A 109.5
C28 C29 H29B 109.5
H29A C29 H29B 109.5
C28 C29 H29C 109.5
H29A C29 H29C 109.5
H29B C29 H29C 109.5
C33 C30 C31 124.5(13)
C33 C30 N2 110.8(10)
C31 C30 N2 114.2(9)
C33 C30 H30 100.9
C31 C30 H30 100.9
N2 C30 H30 100.9
C32 C31 C30 121.7(13)
C32 C31 H31A 106.9
C30 C31 H31A 106.9
C32 C31 H31B 106.9
C30 C31 H31B 106.9
H31A C31 H31B 106.7
C31 C32 H32A 109.5
C31 C32 H32B 109.5
H32A C32 H32B 109.5
C31 C32 H32C 109.5
H32A C32 H32C 109.5
H32B C32 H32C 109.5
C34 C33 C30 122.5(17)
C34 C33 H33A 106.7
C30 C33 H33A 106.7
C34 C33 H33B 106.7
C30 C33 H33B 106.7
H33A C33 H33B 106.6
C33 C34 H34A 109.5
C33 C34 H34B 109.5
H34A C34 H34B 109.5
C33 C34 H34C 109.5
H34A C34 H34C 109.5
H34B C34 H34C 109.5
Cl2 C41 Cl1 113.2(7)
Cl2 C41 H41A 108.9
Cl1 C41 H41A 108.9
Cl2 C41 H41B 108.9
Cl1 C41 H41B 108.9
H41A C41 H41B 107.7
C13 C22 C21 122.2(9)
C13 C22 H22 118.9
C21 C22 H22 118.9
C36B C35B C11 172.6(18)
C35B C36B C37B 166(2)
C36B C37B C38B 140(3)
C36B C37B S1B 117.7(18)
C38B C37B S1B 101.9(18)
C37B C38B C39B 116(3)
C37B C38B H38B 121.8
C39B C38B H38B 121.8
C40B C39B C38B 110(2)
C40B C39B H39B 125.2
C38B C39B H39B 125.2
C39B C40B S1B 102.6(18)
C39B C40B H40B 128.7
S1B C40B H40B 128.7
C37B S1B C40B 109.4(17)
C35A C36A C37A 165(2)
C36A C37A C38A 138(3)
C36A C37A S1A 117(2)
C38A C37A S1A 105(2)
C37A C38A C39A 114(3)
C37A C38A H38A 122.8
C39A C38A H38A 122.8
C40A C39A C38A 110(3)
C40A C39A H39A 125.2
C38A C39A H39A 125.2
C39A C40A S1A 105(2)
C39A C40A H40A 127.6
S1A C40A H40A 127.6
C37A S1A C40A 107(2)

loop_
_geom_bond_atom_site_label_1
_geom_bond_atom_site_label_2
_geom_bond_distance
Cl1 C41 1.747(13)
Cl2 C41 1.737(12)
O1 C2 1.240(12)
O2 C1 1.261(11)
O3 C23 1.212(11)
O4 C24 1.263(13)
N1 C2 1.413(13)
N1 C1 1.415(12)
N1 C25 1.498(13)
N2 C24 1.371(13)
N2 C23 1.448(13)
N2 C30 1.518(12)
C1 C5 1.463(14)
C2 C3 1.443(13)
C3 C12 1.361(13)
C3 C4 1.443(14)
C4 C5 1.428(13)
C4 C9 1.440(13)
C5 C6 1.410(13)
C6 C7 1.376(13)
C6 H6 0.9500
C7 C8 1.394(13)
C7 H7 0.9500
C8 C15 1.469(13)
C8 C9 1.483(13)
C9 C10 1.405(13)
C10 C11 1.471(13)
C10 C13 1.486(13)
C11 C35B 1.39(2)
C11 C12 1.426(13)
C12 H12 0.9500
C13 C22 1.395(13)
C13 C14 1.458(13)
C14 C19 1.415(12)
C14 C15 1.450(13)
C15 C16 1.403(12)
C16 C17 1.367(13)
C16 H16 0.9500
C17 C18 1.438(13)
C17 H17 0.9500
C18 C19 1.393(13)
C18 C24 1.483(14)
C19 C20 1.434(12)
C20 C21 1.370(12)
C20 C23 1.480(13)
C21 C22 1.408(13)
C21 H21 0.9500
C25 C26 1.438(17)
C25 C28 1.47(2)
C25 H25 1.0000
C26 C27 1.426(17)
C26 H26A 0.9900
C26 H26B 0.9900
C27 H27A 0.9800
C27 H27B 0.9800
C27 H27C 0.9800
C28 C29 1.43(2)
C28 H28A 0.9900
C28 H28B 0.9900
C29 H29A 0.9800
C29 H29B 0.9800
C29 H29C 0.9800
C30 C33 1.481(18)
C30 C31 1.491(19)
C30 H30 1.0000
C31 C32 1.432(18)
C31 H31A 0.9900
C31 H31B 0.9900
C32 H32A 0.9800
C32 H32B 0.9800
C32 H32C 0.9800
C33 C34 1.42(2)
C33 H33A 0.9900
C33 H33B 0.9900
C34 H34A 0.9800
C34 H34B 0.9800
C34 H34C 0.9800
C41 H41A 0.9900
C41 H41B 0.9900
C22 H22 0.9500
C35B C36B 1.20(2)
C36B C37B 1.24(2)
C37B C38B 1.45(3)
C37B S1B 1.594(19)
C38B C39B 1.52(3)
C38B H38B 0.9500
C39B C40B 1.48(3)
C39B H39B 0.9500
C40B S1B 1.667(17)
C40B H40B 0.9500
C35A C36A 1.17(2)
C36A C37A 1.22(3)
C37A C38A 1.51(4)
C37A S1A 1.61(2)
C38A C39A 1.52(4)
C38A H38A 0.9500
C39A C40A 1.52(4)
C39A H39A 0.9500
C40A S1A 1.698(18)
C40A H40A 0.9500

loop_
_geom_torsion_atom_site_label_1
_geom_torsion_atom_site_label_2
_geom_torsion_atom_site_label_3
_geom_torsion_atom_site_label_4
_geom_torsion
C2 N1 C1 O2 179.0(8)
C25 N1 C1 O2 0.3(14)
C2 N1 C1 C5 -0.4(14)
C25 N1 C1 C5 -179.1(8)
C1 N1 C2 O1 -177.9(8)
C25 N1 C2 O1 0.8(13)
C1 N1 C2 C3 3.0(13)
C25 N1 C2 C3 -178.3(8)
O1 C2 C3 C12 0.2(14)
N1 C2 C3 C12 179.3(8)
O1 C2 C3 C4 177.2(8)
N1 C2 C3 C4 -3.7(13)
C12 C3 C4 C5 178.8(7)
C2 C3 C4 C5 1.6(13)
C12 C3 C4 C9 2.0(13)
C2 C3 C4 C9 -175.2(8)
C9 C4 C5 C6 -1.6(13)
C3 C4 C5 C6 -178.4(7)
C9 C4 C5 C1 177.9(8)
C3 C4 C5 C1 1.1(13)
O2 C1 C5 C6 -1.6(14)
N1 C1 C5 C6 177.8(8)
O2 C1 C5 C4 178.8(8)
N1 C1 C5 C4 -1.8(13)
C4 C5 C6 C7 1.7(14)
C1 C5 C6 C7 -177.9(8)
C5 C6 C7 C8 0.2(14)
C6 C7 C8 C15 177.6(8)
C6 C7 C8 C9 -2.1(13)
C5 C4 C9 C10 178.9(8)
C3 C4 C9 C10 -4.4(13)
C5 C4 C9 C8 -0.2(12)
C3 C4 C9 C8 176.5(7)
C7 C8 C9 C10 -177.0(7)
C15 C8 C9 C10 3.3(12)
C7 C8 C9 C4 2.1(12)
C15 C8 C9 C4 -177.6(7)
C4 C9 C10 C11 3.3(13)
C8 C9 C10 C11 -177.6(7)
C4 C9 C10 C13 -178.5(7)
C8 C9 C10 C13 0.5(13)
C9 C10 C11 C35B -177.7(11)
C13 C10 C11 C35B 4.2(17)
C9 C10 C11 C12 -0.1(12)
C13 C10 C11 C12 -178.3(8)
C4 C3 C12 C11 1.3(14)
C2 C3 C12 C11 178.5(9)
C35B C11 C12 C3 175.7(11)
C10 C11 C12 C3 -2.3(14)
C9 C10 C13 C22 175.9(8)
C11 C10 C13 C22 -5.9(13)
C9 C10 C13 C14 -1.2(12)
C11 C10 C13 C14 176.9(7)
C22 C13 C14 C19 2.5(12)
C10 C13 C14 C19 179.9(7)
C22 C13 C14 C15 -179.5(7)
C10 C13 C14 C15 -2.1(12)
C19 C14 C15 C16 1.8(12)
C13 C14 C15 C16 -176.3(7)
C19 C14 C15 C8 -175.9(7)
C13 C14 C15 C8 6.1(13)
C7 C8 C15 C16 -3.8(13)
C9 C8 C15 C16 176.0(8)
C7 C8 C15 C14 173.8(8)
C9 C8 C15 C14 -6.5(12)
C14 C15 C16 C17 -1.9(14)
C8 C15 C16 C17 175.7(8)
C15 C16 C17 C18 0.3(14)
C16 C17 C18 C19 1.5(14)
C16 C17 C18 C24 -177.7(9)
C17 C18 C19 C14 -1.6(13)
C24 C18 C19 C14 177.6(8)
C17 C18 C19 C20 -179.8(7)
C24 C18 C19 C20 -0.7(13)
C15 C14 C19 C18 -0.1(13)
C13 C14 C19 C18 178.0(8)
C15 C14 C19 C20 178.2(8)
C13 C14 C19 C20 -3.8(12)
C18 C19 C20 C21 -177.7(7)
C14 C19 C20 C21 4.0(13)
C18 C19 C20 C23 2.8(13)
C14 C19 C20 C23 -175.5(7)
C19 C20 C21 C22 -3.0(13)
C23 C20 C21 C22 176.5(8)
C24 N2 C23 O3 179.8(8)
C30 N2 C23 O3 0.3(13)
C24 N2 C23 C20 -0.2(13)
C30 N2 C23 C20 -179.7(7)
C21 C20 C23 O3 -1.9(13)
C19 C20 C23 O3 177.6(8)
C21 C20 C23 N2 178.1(7)
C19 C20 C23 N2 -2.4(12)
C23 N2 C24 O4 -179.7(7)
C30 N2 C24 O4 -0.2(14)
C23 N2 C24 C18 2.1(13)
C30 N2 C24 C18 -178.3(8)
C19 C18 C24 O4 -179.9(8)
C17 C18 C24 O4 -0.7(14)
C19 C18 C24 N2 -1.8(13)
C17 C18 C24 N2 177.4(8)
C2 N1 C25 C26 69.4(14)
C1 N1 C25 C26 -111.8(13)
C2 N1 C25 C28 -81.9(15)
C1 N1 C25 C28 96.9(15)
C28 C25 C26 C27 175.5(18)
N1 C25 C26 C27 29(2)
C26 C25 C28 C29 174.5(17)
N1 C25 C28 C29 -38(3)
C24 N2 C30 C33 -80.6(15)
C23 N2 C30 C33 99.0(14)
C24 N2 C30 C31 65.9(14)
C23 N2 C30 C31 -114.5(13)
C33 C30 C31 C32 175.2(16)
N2 C30 C31 C32 34(2)
C31 C30 C33 C34 175.4(18)
N2 C30 C33 C34 -42(2)
C14 C13 C22 C21 -1.6(13)
C10 C13 C22 C21 -178.7(8)
C20 C21 C22 C13 1.9(14)
C35B C36B C37B C38B 2(11)
C35B C36B C37B S1B -177(8)
C36B C37B C38B C39B 179(3)
S1B C37B C38B C39B -1.8(13)
C37B C38B C39B C40B 0.4(15)
C38B C39B C40B S1B 1.2(16)
C36B C37B S1B C40B -178.3(18)
C38B C37B S1B C40B 2.5(15)
C39B C40B S1B C37B -2.3(18)
C35A C36A C37A C38A 11(11)
C35A C36A C37A S1A -174(8)
C36A C37A C38A C39A 175(4)
S1A C37A C38A C39A 0.1(14)
C37A C38A C39A C40A 0.9(15)
C38A C39A C40A S1A -1.4(19)
C36A C37A S1A C40A -177(2)
C38A C37A S1A C40A -0.9(18)
C39A C40A S1A C37A 1(2)
